data_4345878
loop_
_publ_author_name
'Li, Ji-Kun'
'Dong, Jing'
'Wei, Chuan-Ping'
'Yang, Song'
'Chi, Ying-Nan'
'Xu, Yan-Qing'
'Hu, Chang-Wen'

_publ_section_title
;
 Controllable Synthesis of Lindqvist Alkoxopolyoxovanadate Clusters as
 Heterogeneous Catalysts for Sulfoxidation of Sulfides.
;
_journal_issue 10
_journal_name_full 'Inorganic chemistry'
_journal_page_first 5748
_journal_page_last 5756
_journal_paper_doi 10.1021/acs.inorgchem.7b00366
_journal_volume 56
_journal_year 2017
_chemical_formula_moiety 'C36 H54 Cu2 N6 O25 V6'
_chemical_formula_sum 'C36 H54 Cu2 N6 O25 V6'
_chemical_formula_weight 1403.57
_space_group_crystal_system triclinic
_space_group_IT_number 2
_space_group_name_Hall '-P 1'
_space_group_name_H-M_alt 'P -1'
_symmetry_space_group_name_Hall '-P 1'
_symmetry_space_group_name_H-M 'P -1'
_atom_sites_solution_hydrogens geom
_atom_sites_solution_primary direct
_atom_sites_solution_secondary difmap
_audit_creation_method SHELXL-2014/7
_cell_angle_alpha 74.939(6)
_cell_angle_beta 70.669(6)
_cell_angle_gamma 68.287(6)
_cell_formula_units_Z 1
_cell_length_a 9.831(3)
_cell_length_b 12.003(4)
_cell_length_c 13.179(4)
_cell_measurement_reflns_used 4441
_cell_measurement_temperature 296(2)
_cell_measurement_theta_max 25.81
_cell_measurement_theta_min 2.28
_cell_volume 1346.5(7)
_computing_cell_refinement 'Bruker SAINT'
_computing_data_collection 'Bruker APEX2'
_computing_data_reduction 'Bruker SAINT'
_computing_molecular_graphics 'Bruker SHELXTL'
_computing_publication_material 'Bruker SHELXTL'
_computing_structure_refinement 'SHELXL-2014/7 (Sheldrick, 2014)'
_computing_structure_solution 'SHELXS-2014/7 (Sheldrick, 2014)'
_diffrn_ambient_temperature 296(2)
_diffrn_measured_fraction_theta_full 0.984
_diffrn_measured_fraction_theta_max 0.983
_diffrn_measurement_device_type 'CCD area detector'
_diffrn_measurement_method 'phi and omega scans'
_diffrn_radiation_type MoK\a
_diffrn_radiation_wavelength 0.71073
_diffrn_reflns_av_R_equivalents 0.0370
_diffrn_reflns_av_unetI/netI 0.0577
_diffrn_reflns_Laue_measured_fraction_full 0.984
_diffrn_reflns_Laue_measured_fraction_max 0.983
_diffrn_reflns_limit_h_max 11
_diffrn_reflns_limit_h_min -11
_diffrn_reflns_limit_k_max 14
_diffrn_reflns_limit_k_min -14
_diffrn_reflns_limit_l_max 15
_diffrn_reflns_limit_l_min -15
_diffrn_reflns_number 9689
_diffrn_reflns_point_group_measured_fraction_full 0.984
_diffrn_reflns_point_group_measured_fraction_max 0.983
_diffrn_reflns_theta_full 25.242
_diffrn_reflns_theta_max 25.500
_diffrn_reflns_theta_min 1.658
_diffrn_source 'fine-focus sealed tube'
_exptl_absorpt_coefficient_mu 1.852
_exptl_absorpt_correction_T_max 0.6971
_exptl_absorpt_correction_T_min 0.5887
_exptl_absorpt_correction_type multi-scan
_exptl_absorpt_process_details sadabs
_exptl_crystal_colour green
_exptl_crystal_density_diffrn 1.731
_exptl_crystal_description block
_exptl_crystal_F_000 708
_exptl_crystal_size_max 0.320
_exptl_crystal_size_mid 0.250
_exptl_crystal_size_min 0.210
_refine_diff_density_max 1.315
_refine_diff_density_min -0.612
_refine_diff_density_rms 0.125
_refine_ls_extinction_method none
_refine_ls_goodness_of_fit_ref 1.043
_refine_ls_hydrogen_treatment constr
_refine_ls_matrix_type full
_refine_ls_number_parameters 340
_refine_ls_number_reflns 4916
_refine_ls_number_restraints 0
_refine_ls_restrained_S_all 1.043
_refine_ls_R_factor_all 0.1100
_refine_ls_R_factor_gt 0.0707
_refine_ls_shift/su_max 0.000
_refine_ls_shift/su_mean 0.000
_refine_ls_structure_factor_coef Fsqd
_refine_ls_weighting_details 'w=1/[\s^2^(Fo^2^)+(0.0327P)^2^+11.5768P] where P=(Fo^2^+2Fc^2^)/3'
_refine_ls_weighting_scheme calc
_refine_ls_wR_factor_gt 0.1458
_refine_ls_wR_factor_ref 0.1739
_reflns_Friedel_coverage 0.000
_reflns_number_gt 3318
_reflns_number_total 4916
_reflns_threshold_expression 'I > 2\s(I)'
_cod_data_source_file ic7b00366_si_002.cif
_cod_data_source_block 1
_cod_original_cell_volume 1346.6(7)
_cod_database_code 4345878
_shelx_shelxl_version_number 2014/7
_shelx_space_group_comment
;
The symmetry employed for this shelxl refinement is uniquely defined
by the following loop, which should always be used as a source of
symmetry information in preference to the above space-group names.
They are only intended as comments.
;
_shelx_estimated_absorpt_t_min 0.589
_shelx_estimated_absorpt_t_max 0.697

loop_
_space_group_symop_operation_xyz
'x, y, z'
'-x, -y, -z'

loop_
_atom_site_label
_atom_site_type_symbol
_atom_site_fract_x
_atom_site_fract_y
_atom_site_fract_z
_atom_site_U_iso_or_equiv
_atom_site_adp_type
_atom_site_occupancy
_atom_site_site_symmetry_order
_atom_site_calc_flag
_atom_site_refinement_flags_posn
_atom_site_refinement_flags_adp
_atom_site_refinement_flags_occupancy
Cu1 Cu 0.64226(11) 0.64490(8) 0.48452(7) 0.0426(3) Uani 1 1 d . . .
V1 V 0.76811(14) 0.99277(13) 0.09054(9) 0.0417(3) Uani 1 1 d . . .
V2 V 1.07107(15) 0.87712(13) 0.14555(10) 0.0452(4) Uani 1 1 d . . .
V3 V 0.94504(18) 1.15654(14) 0.08578(12) 0.0593(4) Uani 1 1 d . . .
N1 N 0.4986(7) 0.8133(5) 0.4858(4) 0.0379(14) Uani 1 1 d . . .
N2 N 0.6926(7) 0.6578(5) 0.6150(5) 0.0408(14) Uani 1 1 d . . .
N3 N 0.4527(7) 0.7967(5) 0.6761(4) 0.0406(15) Uani 1 1 d . . .
H3 H 0.3792 0.8068 0.7341 0.049 Uiso 1 1 calc R U .
O1 O 0.5777(7) 0.6327(4) 0.3661(4) 0.0506(14) Uani 1 1 d . . .
O2 O 0.7526(6) 0.4738(4) 0.5046(4) 0.0481(13) Uani 1 1 d . . .
O3 O 0.8589(7) 0.7009(6) 0.3673(5) 0.077(2) Uani 1 1 d . . .
H3D H 0.8416 0.7425 0.3074 0.093 Uiso 1 1 d R U .
H3C H 0.9529 0.6872 0.3588 0.093 Uiso 1 1 d R U .
O4 O 1.0000 1.0000 0.0000 0.0266(13) Uani 1 2 d S . P
O5 O 0.6004(6) 0.9838(6) 0.1467(4) 0.0575(15) Uani 1 1 d . . .
O6 O 0.7349(5) 1.0912(5) -0.0489(4) 0.0475(13) Uani 1 1 d . . .
O7 O 0.8495(6) 0.8512(5) 0.0080(4) 0.0470(13) Uani 1 1 d . . .
O8 O 0.8764(5) 0.8846(5) 0.1907(3) 0.0403(12) Uani 1 1 d . . .
O9 O 0.7593(5) 1.1243(5) 0.1379(4) 0.0463(13) Uani 1 1 d . . .
O10 O 1.1377(7) 0.7875(6) 0.2425(4) 0.0660(18) Uani 1 1 d . . .
O11 O 1.1196(6) 0.7595(5) 0.0501(4) 0.0494(13) Uani 1 1 d . . .
O12 O 1.0238(6) 1.0339(5) 0.1859(4) 0.0502(14) Uani 1 1 d . . .
O13 O 0.9073(9) 1.2747(7) 0.1374(6) 0.086(2) Uani 1 1 d . . .
C1 C 0.4658(10) 0.8807(7) 0.3922(6) 0.050(2) Uani 1 1 d . . .
H1 H 0.5248 0.8532 0.3267 0.060 Uiso 1 1 calc R U .
C2 C 0.3505(11) 0.9868(7) 0.3898(7) 0.058(2) Uani 1 1 d . . .
H2 H 0.3314 1.0311 0.3240 0.069 Uiso 1 1 calc R U .
C3 C 0.2619(11) 1.0279(8) 0.4870(7) 0.061(2) Uani 1 1 d . . .
H3A H 0.1812 1.0996 0.4869 0.074 Uiso 1 1 calc R U .
C4 C 0.2924(9) 0.9637(7) 0.5826(6) 0.049(2) Uani 1 1 d . . .
H4 H 0.2328 0.9901 0.6484 0.059 Uiso 1 1 calc R U .
C5 C 0.4160(8) 0.8566(6) 0.5797(5) 0.0350(16) Uani 1 1 d . . .
C6 C 0.5909(8) 0.7232(6) 0.6913(6) 0.0389(16) Uani 1 1 d . . .
C7 C 0.6232(11) 0.7193(9) 0.7885(7) 0.062(3) Uani 1 1 d . . .
H7 H 0.5498 0.7615 0.8427 0.075 Uiso 1 1 calc R U .
C8 C 0.7625(12) 0.6532(10) 0.8017(8) 0.080(3) Uani 1 1 d . . .
H8 H 0.7867 0.6517 0.8647 0.096 Uiso 1 1 calc R U .
C9 C 0.8706(11) 0.5869(10) 0.7214(8) 0.075(3) Uani 1 1 d . . .
H9 H 0.9671 0.5410 0.7296 0.090 Uiso 1 1 calc R U .
C10 C 0.8307(9) 0.5918(8) 0.6317(7) 0.058(2) Uani 1 1 d . . .
H10 H 0.9020 0.5473 0.5783 0.070 Uiso 1 1 calc R U .
C11 C 0.5392(12) 0.5531(8) 0.2387(7) 0.066(3) Uani 1 1 d . . .
H11A H 0.5664 0.4763 0.2157 0.100 Uiso 1 1 calc R U .
H11B H 0.4307 0.5850 0.2632 0.100 Uiso 1 1 calc R U .
H11C H 0.5766 0.6088 0.1788 0.100 Uiso 1 1 calc R U .
C12 C 0.6069(9) 0.5363(7) 0.3292(6) 0.0442(18) Uani 1 1 d . . .
C13 C 0.6908(9) 0.4214(7) 0.3687(6) 0.0475(19) Uani 1 1 d . . .
H13 H 0.7027 0.3568 0.3366 0.057 Uiso 1 1 calc R U .
C14 C 0.7581(9) 0.3961(7) 0.4524(6) 0.0442(18) Uani 1 1 d . . .
C15 C 0.8459(11) 0.2678(7) 0.4896(8) 0.064(2) Uani 1 1 d . . .
H15A H 0.8450 0.2147 0.4466 0.097 Uiso 1 1 calc R U .
H15B H 0.9487 0.2629 0.4810 0.097 Uiso 1 1 calc R U .
H15C H 0.8000 0.2438 0.5649 0.097 Uiso 1 1 calc R U .
C16 C 0.6229(13) 1.0981(14) -0.0891(10) 0.120(6) Uani 1 1 d . . .
H16A H 0.6284 1.1512 -0.1578 0.180 Uiso 1 1 calc R U .
H16B H 0.6333 1.0187 -0.0992 0.180 Uiso 1 1 calc R U .
H16C H 0.5268 1.1295 -0.0392 0.180 Uiso 1 1 calc R U .
C17 C 0.8172(13) 0.7400(9) 0.0625(9) 0.078(3) Uani 1 1 d . . .
H17A H 0.7135 0.7580 0.1049 0.117 Uiso 1 1 calc R U .
H17B H 0.8337 0.6914 0.0096 0.117 Uiso 1 1 calc R U .
H17C H 0.8829 0.6962 0.1096 0.117 Uiso 1 1 calc R U .
C18 C 1.2491(16) 0.6523(11) 0.0460(12) 0.124(5) Uani 1 1 d . . .
H18A H 1.2528 0.6068 -0.0055 0.187 Uiso 1 1 calc R U .
H18B H 1.3398 0.6750 0.0240 0.187 Uiso 1 1 calc R U .
H18C H 1.2414 0.6033 0.1167 0.187 Uiso 1 1 calc R U .

loop_
_atom_site_aniso_label
_atom_site_aniso_U_11
_atom_site_aniso_U_22
_atom_site_aniso_U_33
_atom_site_aniso_U_23
_atom_site_aniso_U_13
_atom_site_aniso_U_12
Cu1 0.0542(6) 0.0348(5) 0.0327(5) -0.0129(4) -0.0048(4) -0.0077(4)
V1 0.0319(7) 0.0620(9) 0.0281(6) -0.0052(6) -0.0034(5) -0.0162(6)
V2 0.0407(7) 0.0605(9) 0.0311(6) 0.0007(6) -0.0103(5) -0.0167(6)
V3 0.0666(10) 0.0619(10) 0.0502(8) -0.0302(7) 0.0104(7) -0.0291(8)
N1 0.050(4) 0.033(3) 0.028(3) -0.009(2) -0.005(3) -0.011(3)
N2 0.044(4) 0.033(3) 0.037(3) -0.012(3) -0.002(3) -0.008(3)
N3 0.043(4) 0.044(4) 0.027(3) -0.012(3) 0.003(3) -0.010(3)
O1 0.073(4) 0.034(3) 0.043(3) -0.010(2) -0.019(3) -0.008(3)
O2 0.066(4) 0.034(3) 0.042(3) -0.008(2) -0.016(3) -0.011(3)
O3 0.058(4) 0.080(5) 0.065(4) 0.011(3) 0.000(3) -0.019(3)
O4 0.014(3) 0.044(4) 0.023(3) -0.011(3) -0.004(2) -0.007(3)
O5 0.041(3) 0.085(4) 0.044(3) -0.003(3) -0.005(2) -0.027(3)
O6 0.030(3) 0.072(4) 0.043(3) -0.002(3) -0.018(2) -0.016(3)
O7 0.054(3) 0.057(3) 0.041(3) -0.009(2) -0.012(2) -0.030(3)
O8 0.044(3) 0.052(3) 0.024(2) -0.003(2) -0.003(2) -0.020(2)
O9 0.036(3) 0.055(3) 0.036(3) -0.015(2) 0.001(2) -0.006(2)
O10 0.054(4) 0.093(5) 0.044(3) 0.015(3) -0.022(3) -0.024(3)
O11 0.047(3) 0.037(3) 0.052(3) -0.006(2) -0.005(3) -0.008(2)
O12 0.054(3) 0.082(4) 0.024(2) -0.013(2) -0.005(2) -0.034(3)
O13 0.109(6) 0.081(5) 0.073(4) -0.043(4) 0.010(4) -0.043(4)
C1 0.071(6) 0.043(5) 0.033(4) -0.009(3) -0.008(4) -0.017(4)
C2 0.088(7) 0.035(4) 0.044(4) -0.001(3) -0.024(4) -0.009(4)
C3 0.065(6) 0.041(5) 0.063(6) -0.012(4) -0.022(5) 0.007(4)
C4 0.049(5) 0.045(5) 0.045(4) -0.018(4) -0.008(4) 0.001(4)
C5 0.039(4) 0.035(4) 0.029(3) -0.012(3) 0.001(3) -0.013(3)
C6 0.042(4) 0.036(4) 0.039(4) -0.014(3) -0.005(3) -0.012(3)
C7 0.063(6) 0.074(6) 0.042(5) -0.026(4) -0.017(4) 0.002(5)
C8 0.084(8) 0.098(8) 0.059(6) -0.027(6) -0.037(5) -0.003(6)
C9 0.053(6) 0.086(7) 0.077(7) -0.028(6) -0.029(5) 0.009(5)
C10 0.043(5) 0.056(5) 0.062(5) -0.024(4) -0.010(4) 0.005(4)
C11 0.100(8) 0.056(6) 0.053(5) -0.005(4) -0.027(5) -0.031(5)
C12 0.062(5) 0.037(4) 0.033(4) -0.006(3) -0.006(3) -0.021(4)
C13 0.057(5) 0.039(4) 0.049(4) -0.015(4) -0.009(4) -0.016(4)
C14 0.041(4) 0.043(4) 0.044(4) -0.014(3) -0.003(3) -0.010(3)
C15 0.069(6) 0.038(5) 0.087(7) -0.013(4) -0.028(5) -0.009(4)
C16 0.069(8) 0.189(14) 0.108(9) 0.068(10) -0.062(7) -0.074(9)
C17 0.098(8) 0.072(7) 0.081(7) -0.014(6) -0.022(6) -0.044(6)
C18 0.125(12) 0.079(9) 0.129(12) -0.012(8) -0.036(10) 0.013(8)

loop_
_atom_type_symbol
_atom_type_description
_atom_type_scat_dispersion_real
_atom_type_scat_dispersion_imag
_atom_type_scat_source
C C 0.0033 0.0016 'International Tables Vol C Tables 4.2.6.8 and 6.1.1.4'
H H 0.0000 0.0000 'International Tables Vol C Tables 4.2.6.8 and 6.1.1.4'
N N 0.0061 0.0033 'International Tables Vol C Tables 4.2.6.8 and 6.1.1.4'
O O 0.0106 0.0060 'International Tables Vol C Tables 4.2.6.8 and 6.1.1.4'
V V 0.3005 0.5294 'International Tables Vol C Tables 4.2.6.8 and 6.1.1.4'
Cu Cu 0.3201 1.2651 'International Tables Vol C Tables 4.2.6.8 and 6.1.1.4'

loop_
_geom_angle_atom_site_label_1
_geom_angle_atom_site_label_2
_geom_angle_atom_site_label_3
_geom_angle
_geom_angle_site_symmetry_1
_geom_angle_site_symmetry_3
O1 Cu1 O2 92.6(2) . .
O1 Cu1 N1 88.8(2) . .
O2 Cu1 N1 169.6(2) . .
O1 Cu1 N2 175.4(2) . .
O2 Cu1 N2 88.3(2) . .
N1 Cu1 N2 89.5(2) . .
O1 Cu1 O3 93.8(2) . .
O2 Cu1 O3 94.0(2) . .
N1 Cu1 O3 96.1(2) . .
N2 Cu1 O3 90.7(2) . .
O5 V1 O9 102.0(3) . .
O5 V1 O8 102.1(3) . 1
O9 V1 O8 92.4(2) . 1
O5 V1 O8 102.1(3) . .
O9 V1 O8 92.4(2) . .
O8 V1 O8 0.0(4) 1 .
O5 V1 O6 98.3(3) . .
O9 V1 O6 91.0(2) . .
O8 V1 O6 158.1(2) 1 .
O8 V1 O6 158.1(2) . .
O5 V1 O7 97.9(3) . .
O9 V1 O7 160.0(2) . .
O8 V1 O7 85.2(2) 1 .
O8 V1 O7 85.2(2) . .
O6 V1 O7 84.3(2) . .
O5 V1 O4 174.9(2) . .
O9 V1 O4 82.05(16) . .
O8 V1 O4 80.59(15) 1 .
O8 V1 O4 80.59(15) . .
O6 V1 O4 78.48(15) . .
O7 V1 O4 77.99(15) . .
O5 V1 V2 135.4(2) . .
O9 V1 V2 85.24(17) . .
O8 V1 V2 33.29(14) 1 .
O8 V1 V2 33.29(14) . .
O6 V1 V2 125.78(15) . .
O7 V1 V2 81.89(16) . .
O4 V1 V2 47.40(4) . .
O5 V1 V3 136.8(2) . .
O9 V1 V3 34.80(16) . .
O8 V1 V3 84.14(16) 1 .
O8 V1 V3 84.14(16) . .
O6 V1 V3 86.35(16) . .
O7 V1 V3 125.31(15) . .
O4 V1 V3 47.36(4) . .
V2 V1 V3 61.33(5) . .
O10 V2 O10 0.0(6) 1 .
O10 V2 O8 102.7(3) 1 1
O10 V2 O8 102.7(3) . 1
O10 V2 O8 102.7(3) 1 .
O10 V2 O8 102.7(3) . .
O8 V2 O8 0.0(4) 1 .
O10 V2 O12 101.5(3) 1 .
O10 V2 O12 101.5(3) . .
O8 V2 O12 91.6(2) 1 .
O8 V2 O12 91.6(2) . .
O10 V2 O11 99.1(3) 1 .
O10 V2 O11 99.1(3) . .
O8 V2 O11 92.1(2) 1 .
O8 V2 O11 92.1(2) . .
O12 V2 O11 157.7(2) . .
O10 V2 O6 97.9(3) 1 2_775
O10 V2 O6 97.9(3) . 2_775
O8 V2 O6 159.4(2) 1 2_775
O8 V2 O6 159.4(2) . 2_775
O12 V2 O6 84.5(2) . 2_775
O11 V2 O6 84.3(2) . 2_775
O10 V2 O4 174.6(2) 1 .
O10 V2 O4 174.6(2) . .
O8 V2 O4 82.48(16) 1 .
O8 V2 O4 82.48(16) . .
O12 V2 O4 79.63(16) . .
O11 V2 O4 79.04(16) . .
O6 V2 O4 76.97(14) 2_775 .
O10 V2 V1 138.3(2) 1 .
O10 V2 V1 138.3(2) . .
O8 V2 V1 35.66(15) 1 .
O8 V2 V1 35.66(15) . .
O12 V2 V1 82.91(17) . .
O11 V2 V1 87.38(17) . .
O6 V2 V1 123.80(15) 2_775 .
O4 V2 V1 46.92(3) . .
O10 V2 V3 134.9(3) 1 .
O10 V2 V3 134.9(3) . .
O8 V2 V3 84.36(17) 1 .
O8 V2 V3 84.36(17) . .
O12 V2 V3 33.37(15) . .
O11 V2 V3 125.39(17) . .
O6 V2 V3 81.31(17) 2_775 .
O4 V2 V3 46.42(4) . .
V1 V2 V3 59.64(5) . .
O13 V3 O12 102.5(3) . .
O13 V3 O9 101.9(3) . .
O12 V3 O9 91.2(2) . .
O13 V3 O7 99.4(3) . 2_775
O12 V3 O7 90.8(2) . 2_775
O9 V3 O7 157.6(2) . 2_775
O13 V3 O11 97.8(3) . 2_775
O12 V3 O11 159.7(2) . 2_775
O9 V3 O11 86.2(2) . 2_775
O7 V3 O11 84.2(2) 2_775 2_775
O13 V3 O4 175.4(3) . .
O12 V3 O4 81.66(17) . .
O9 V3 O4 79.87(16) . .
O7 V3 O4 78.34(15) 2_775 .
O11 V3 O4 78.06(16) 2_775 .
O13 V3 V1 135.4(3) . .
O12 V3 V1 84.10(17) . .
O9 V3 V1 33.41(15) . .
O7 V3 V1 124.86(16) 2_775 .
O11 V3 V1 82.68(17) 2_775 .
O4 V3 V1 46.56(4) . .
O13 V3 V2 138.1(3) . .
O12 V3 V2 35.72(17) . .
O9 V3 V2 82.17(17) . .
O7 V3 V2 86.53(17) 2_775 .
O11 V3 V2 124.11(16) 2_775 .
O4 V3 V2 46.11(4) . .
V1 V3 V2 59.03(5) . .
C5 N1 C1 117.9(6) . .
C5 N1 Cu1 121.6(5) . .
C1 N1 Cu1 119.8(5) . .
C6 N2 C10 118.1(7) . .
C6 N2 Cu1 122.3(5) . .
C10 N2 Cu1 119.4(5) . .
C6 N3 C5 128.3(6) . .
C6 N3 H3 115.9 . .
C5 N3 H3 115.9 . .
C12 O1 Cu1 126.2(5) . .
C14 O2 Cu1 125.9(5) . .
Cu1 O3 H3D 111.2 . .
Cu1 O3 H3C 143.1 . .
H3D O3 H3C 105.0 . .
V1 O4 V1 180.0 . 2_775
V1 O4 V2 85.68(5) . .
V1 O4 V2 94.32(5) 2_775 .
V1 O4 V2 94.32(5) . 2_775
V1 O4 V2 85.68(5) 2_775 2_775
V2 O4 V2 180.0 . 2_775
V1 O4 V3 86.08(5) . .
V1 O4 V3 93.92(5) 2_775 .
V2 O4 V3 87.47(6) . .
V2 O4 V3 92.53(6) 2_775 .
V1 O4 V3 93.92(5) . 2_775
V1 O4 V3 86.08(5) 2_775 2_775
V2 O4 V3 92.53(6) . 2_775
V2 O4 V3 87.47(6) 2_775 2_775
V3 O4 V3 180.0 . 2_775
C16 O6 V1 123.8(6) . .
C16 O6 V2 122.2(6) . 2_775
V1 O6 V2 110.0(2) . 2_775
C17 O7 V3 119.0(6) . 2_775
C17 O7 V1 118.9(5) . .
V3 O7 V1 109.6(2) 2_775 .
O8 O8 V2 0(10) 1 .
O8 O8 V1 0(10) 1 .
V2 O8 V1 111.0(2) . .
V1 O9 V3 111.8(2) . .
O10 O10 V2 0(10) 1 .
C18 O11 V2 122.3(7) . .
C18 O11 V3 119.1(7) . 2_775
V2 O11 V3 110.2(2) . 2_775
V3 O12 V2 110.9(2) . .
N1 C1 C2 122.8(7) . .
N1 C1 H1 118.6 . .
C2 C1 H1 118.6 . .
C1 C2 C3 118.8(8) . .
C1 C2 H2 120.6 . .
C3 C2 H2 120.6 . .
C4 C3 C2 120.2(8) . .
C4 C3 H3A 119.9 . .
C2 C3 H3A 119.9 . .
C3 C4 C5 118.4(7) . .
C3 C4 H4 120.8 . .
C5 C4 H4 120.8 . .
N1 C5 N3 120.3(6) . .
N1 C5 C4 121.6(7) . .
N3 C5 C4 118.1(6) . .
N2 C6 N3 120.7(7) . .
N2 C6 C7 121.2(7) . .
N3 C6 C7 118.1(6) . .
C8 C7 C6 118.8(8) . .
C8 C7 H7 120.6 . .
C6 C7 H7 120.6 . .
C7 C8 C9 120.3(9) . .
C7 C8 H8 119.8 . .
C9 C8 H8 119.8 . .
C10 C9 C8 117.8(9) . .
C10 C9 H9 121.1 . .
C8 C9 H9 121.1 . .
C9 C10 N2 123.6(8) . .
C9 C10 H10 118.2 . .
N2 C10 H10 118.2 . .
C12 C11 H11A 109.5 . .
C12 C11 H11B 109.5 . .
H11A C11 H11B 109.5 . .
C12 C11 H11C 109.5 . .
H11A C11 H11C 109.5 . .
H11B C11 H11C 109.5 . .
O1 C12 C13 125.2(7) . .
O1 C12 C11 114.7(7) . .
C13 C12 C11 120.1(7) . .
C14 C13 C12 124.6(7) . .
C14 C13 H13 117.7 . .
C12 C13 H13 117.7 . .
O2 C14 C13 125.4(7) . .
O2 C14 C15 114.3(7) . .
C13 C14 C15 120.3(7) . .
C14 C15 H15A 109.5 . .
C14 C15 H15B 109.5 . .
H15A C15 H15B 109.5 . .
C14 C15 H15C 109.5 . .
H15A C15 H15C 109.5 . .
H15B C15 H15C 109.5 . .
O6 C16 H16A 109.5 . .
O6 C16 H16B 109.5 . .
H16A C16 H16B 109.5 . .
O6 C16 H16C 109.5 . .
H16A C16 H16C 109.5 . .
H16B C16 H16C 109.5 . .
O7 C17 H17A 109.5 . .
O7 C17 H17B 109.5 . .
H17A C17 H17B 109.5 . .
O7 C17 H17C 109.5 . .
H17A C17 H17C 109.5 . .
H17B C17 H17C 109.5 . .
O11 C18 H18A 109.5 . .
O11 C18 H18B 109.5 . .
H18A C18 H18B 109.5 . .
O11 C18 H18C 109.5 . .
H18A C18 H18C 109.5 . .
H18B C18 H18C 109.5 . .

loop_
_geom_bond_atom_site_label_1
_geom_bond_atom_site_label_2
_geom_bond_distance
_geom_bond_site_symmetry_2
Cu1 O1 1.925(5) .
Cu1 O2 1.929(5) .
Cu1 N1 1.992(6) .
Cu1 N2 1.997(6) .
Cu1 O3 2.391(6) .
V1 O5 1.600(5) .
V1 O9 1.807(5) .
V1 O8 1.892(5) 1
V1 O8 1.892(5) .
V1 O6 1.966(5) .
V1 O7 2.022(5) .
V1 O4 2.2182(13) .
V1 V2 3.028(2) .
V1 V3 3.048(2) .
V2 O10 1.593(5) 1
V2 O10 1.593(5) .
V2 O8 1.781(5) 1
V2 O8 1.781(5) .
V2 O12 1.937(6) .
V2 O11 1.958(5) .
V2 O6 2.021(5) 2_775
V2 O4 2.2356(13) .
V2 V3 3.099(2) .
V3 O13 1.599(6) .
V3 O12 1.825(6) .
V3 O9 1.873(5) .
V3 O7 1.971(5) 2_775
V3 O11 1.992(6) 2_775
V3 O4 2.2471(15) .
N1 C5 1.350(8) .
N1 C1 1.353(9) .
N2 C6 1.338(8) .
N2 C10 1.353(10) .
N3 C6 1.366(9) .
N3 C5 1.377(9) .
N3 H3 0.8600 .
O1 C12 1.270(8) .
O2 C14 1.272(9) .
O3 H3D 0.8500 .
O3 H3C 0.8500 .
O4 V1 2.2183(13) 2_775
O4 V2 2.2356(13) 2_775
O4 V3 2.2471(15) 2_775
O6 C16 1.339(10) .
O6 V2 2.021(5) 2_775
O7 C17 1.436(10) .
O7 V3 1.971(5) 2_775
O8 O8 0.000000(12) 1
O10 O10 0.000(13) 1
O11 C18 1.435(12) .
O11 V3 1.992(6) 2_775
C1 C2 1.357(11) .
C1 H1 0.9300 .
C2 C3 1.384(11) .
C2 H2 0.9300 .
C3 C4 1.359(11) .
C3 H3A 0.9300 .
C4 C5 1.403(10) .
C4 H4 0.9300 .
C6 C7 1.404(10) .
C7 C8 1.348(13) .
C7 H7 0.9300 .
C8 C9 1.396(13) .
C8 H8 0.9300 .
C9 C10 1.344(12) .
C9 H9 0.9300 .
C10 H10 0.9300 .
C11 C12 1.486(11) .
C11 H11A 0.9600 .
C11 H11B 0.9600 .
C11 H11C 0.9600 .
C12 C13 1.387(11) .
C13 C14 1.381(11) .
C13 H13 0.9300 .
C14 C15 1.504(11) .
C15 H15A 0.9600 .
C15 H15B 0.9600 .
C15 H15C 0.9600 .
C16 H16A 0.9600 .
C16 H16B 0.9600 .
C16 H16C 0.9600 .
C17 H17A 0.9600 .
C17 H17B 0.9600 .
C17 H17C 0.9600 .
C18 H18A 0.9600 .
C18 H18B 0.9600 .
C18 H18C 0.9600 .

loop_
_geom_hbond_atom_site_label_D
_geom_hbond_atom_site_label_H
_geom_hbond_atom_site_label_A
_geom_hbond_distance_DH
_geom_hbond_distance_HA
_geom_hbond_distance_DA
_geom_hbond_angle_DHA
_geom_hbond_site_symmetry_A
O3 H3C O10 0.85 2.43 3.087(9) 134.4 1
O3 H3D O8 0.85 2.03 2.767(8) 144.9 1
N3 H3 O9 0.86 1.94 2.760(7) 159.6 2_676

loop_
_geom_torsion_atom_site_label_1
_geom_torsion_atom_site_label_2
_geom_torsion_atom_site_label_3
_geom_torsion_atom_site_label_4
_geom_torsion
_geom_torsion_site_symmetry_1
_geom_torsion_site_symmetry_4
O10 V2 O8 O8 0.00(13) 1 1
O10 V2 O8 O8 0.00(13) . 1
O12 V2 O8 O8 0.00(12) . 1
O11 V2 O8 O8 0.00(12) . 1
O6 V2 O8 O8 0.0(4) 2_775 1
O4 V2 O8 O8 0.00(12) . 1
V1 V2 O8 O8 0.0(3) . 1
V3 V2 O8 O8 0.00(12) . 1
O10 V2 O8 V1 177.6(3) 1 .
O10 V2 O8 V1 177.6(3) . .
O8 V2 O8 V1 0(17) 1 .
O12 V2 O8 V1 75.4(3) . .
O11 V2 O8 V1 -82.5(3) . .
O6 V2 O8 V1 -3.1(8) 2_775 .
O4 V2 O8 V1 -3.9(2) . .
V3 V2 O8 V1 42.8(2) . .
O5 V1 O8 O8 0.00(18) . 1
O9 V1 O8 O8 0.0(2) . 1
O6 V1 O8 O8 0.0(6) . 1
O7 V1 O8 O8 0.0(2) . 1
O4 V1 O8 O8 0.00(19) . 1
V2 V1 O8 O8 0.00(8) . 1
V3 V1 O8 O8 0.0(2) . 1
O5 V1 O8 V2 179.6(3) . .
O9 V1 O8 V2 -77.6(3) . .
O8 V1 O8 V2 0(100) 1 .
O6 V1 O8 V2 21.0(8) . .
O7 V1 O8 V2 82.5(3) . .
O4 V1 O8 V2 3.9(2) . .
V3 V1 O8 V2 -43.7(2) . .
O5 V1 O9 V3 179.1(3) . .
O8 V1 O9 V3 76.2(3) 1 .
O8 V1 O9 V3 76.2(3) . .
O6 V1 O9 V3 -82.2(3) . .
O7 V1 O9 V3 -6.3(8) . .
O4 V1 O9 V3 -4.0(2) . .
V2 V1 O9 V3 43.6(2) . .
O13 V3 O9 V1 179.6(4) . .
O12 V3 O9 V1 -77.4(3) . .
O7 V3 O9 V1 17.7(8) 2_775 .
O11 V3 O9 V1 82.5(3) 2_775 .
O4 V3 O9 V1 4.0(2) . .
V2 V3 O9 V1 -42.7(2) . .
O8 V2 O10 O10 0.0(4) 1 1
O8 V2 O10 O10 0.0(4) . 1
O12 V2 O10 O10 0.0(4) . 1
O11 V2 O10 O10 0.0(4) . 1
O6 V2 O10 O10 0.0(4) 2_775 1
V1 V2 O10 O10 0.00(16) . 1
V3 V2 O10 O10 0.0(5) . 1
O13 V3 O12 V2 177.3(3) . .
O9 V3 O12 V2 74.7(3) . .
O7 V3 O12 V2 -82.9(3) 2_775 .
O11 V3 O12 V2 -7.5(8) 2_775 .
O4 V3 O12 V2 -4.8(2) . .
V1 V3 O12 V2 42.1(2) . .
C5 N1 C1 C2 -2.6(12) . .
Cu1 N1 C1 C2 168.2(7) . .
N1 C1 C2 C3 -0.3(14) . .
C1 C2 C3 C4 1.2(15) . .
C2 C3 C4 C5 0.7(14) . .
C1 N1 C5 N3 -174.7(7) . .
Cu1 N1 C5 N3 14.8(9) . .
C1 N1 C5 C4 4.6(11) . .
Cu1 N1 C5 C4 -166.0(6) . .
C6 N3 C5 N1 26.5(11) . .
C6 N3 C5 C4 -152.8(7) . .
C3 C4 C5 N1 -3.7(12) . .
C3 C4 C5 N3 175.5(8) . .
C10 N2 C6 N3 176.4(7) . .
Cu1 N2 C6 N3 -8.3(10) . .
C10 N2 C6 C7 -3.0(11) . .
Cu1 N2 C6 C7 172.3(6) . .
C5 N3 C6 N2 -30.1(11) . .
C5 N3 C6 C7 149.3(8) . .
N2 C6 C7 C8 3.6(14) . .
N3 C6 C7 C8 -175.9(9) . .
C6 C7 C8 C9 -2.0(17) . .
C7 C8 C9 C10 0.0(18) . .
C8 C9 C10 N2 0.5(17) . .
C6 N2 C10 C9 1.0(13) . .
Cu1 N2 C10 C9 -174.5(8) . .
Cu1 O1 C12 C13 0.3(11) . .
Cu1 O1 C12 C11 178.6(6) . .
O1 C12 C13 C14 -1.7(13) . .
C11 C12 C13 C14 -179.9(8) . .
Cu1 O2 C14 C13 2.8(11) . .
Cu1 O2 C14 C15 -176.7(5) . .
C12 C13 C14 O2 0.0(13) . .
C12 C13 C14 C15 179.5(8) . .
